data_7104801
loop_
_publ_author_name
'Ma, Bao-Qing'
'Coppens, Philip'

_publ_section_title
;
 Formation of pyrene nano-rods within a supramolecular framework
;
_journal_coden_ASTM CHCOFS
_journal_issue 18
_journal_name_full
;
 Chemical Communications (Cambridge, United Kingdom)
;
_journal_page_first 2290
_journal_page_last 2291
_journal_paper_doi 10.1039/b306965f
_journal_year 2003
_chemical_formula_sum 'C59 H38 N6 O6'
_chemical_formula_weight 926.95
_space_group_IT_number 15
_symmetry_cell_setting monoclinic
_symmetry_space_group_name_Hall '-C 2yc'
_symmetry_space_group_name_H-M 'C 1 2/c 1'
_atom_sites_solution_hydrogens geom
_atom_sites_solution_primary direct
_atom_sites_solution_secondary difmap
_audit_creation_method SHELXL-97
_cell_angle_alpha 90.00
_cell_angle_beta 90.533(4)
_cell_angle_gamma 90.00
_cell_formula_units_Z 8
_cell_length_a 36.822(3)
_cell_length_b 18.7938(16)
_cell_length_c 12.9043(10)
_cell_measurement_temperature 90(1)
_cell_volume 8929.8(12)
_computing_cell_refinement SMART
_computing_data_collection SMART
_computing_data_reduction SAINT
_computing_molecular_graphics XP
_computing_publication_material XCIF
_computing_structure_refinement 'SHELXL-97 (Sheldrick, 1997)'
_computing_structure_solution 'SHELXS-97 (Sheldrick, 1990)'
_diffrn_ambient_temperature 90(1)
_diffrn_measured_fraction_theta_full 0.895
_diffrn_measured_fraction_theta_max 0.895
_diffrn_measurement_device_type 'SMART CCD 1000'
_diffrn_radiation_monochromator graphite
_diffrn_radiation_source 'fine-focus sealed tube'
_diffrn_radiation_type MoK\a
_diffrn_radiation_wavelength 0.71073
_diffrn_reflns_av_R_equivalents 0.1280
_diffrn_reflns_av_sigmaI/netI 0.1534
_diffrn_reflns_limit_h_max 52
_diffrn_reflns_limit_h_min -52
_diffrn_reflns_limit_k_max 27
_diffrn_reflns_limit_k_min -25
_diffrn_reflns_limit_l_max 18
_diffrn_reflns_limit_l_min -18
_diffrn_reflns_number 53391
_diffrn_reflns_theta_full 31.16
_diffrn_reflns_theta_max 31.16
_diffrn_reflns_theta_min 1.11
_exptl_absorpt_coefficient_mu 0.091
_exptl_crystal_colour yellow
_exptl_crystal_density_diffrn 1.379
_exptl_crystal_density_method 'not measured'
_exptl_crystal_description prismatic
_exptl_crystal_F_000 3856
_exptl_crystal_size_max 0.28
_exptl_crystal_size_mid 0.14
_exptl_crystal_size_min 0.10
_refine_diff_density_max 0.853
_refine_diff_density_min -0.645
_refine_diff_density_rms 0.286
_refine_ls_extinction_coef 0.0061(4)
_refine_ls_extinction_expression Fc^*^==kFc[1+0.001xFc^2^\l^3^/sin(2\q)]^-1/4^
_refine_ls_extinction_method SHELXL
_refine_ls_goodness_of_fit_ref 0.922
_refine_ls_hydrogen_treatment mixed
_refine_ls_matrix_type full
_refine_ls_number_parameters 852
_refine_ls_number_reflns 12922
_refine_ls_number_restraints 0
_refine_ls_restrained_S_all 0.922
_refine_ls_R_factor_all 0.2065
_refine_ls_R_factor_gt 0.0765
_refine_ls_shift/su_max 0.000
_refine_ls_shift/su_mean 0.000
_refine_ls_structure_factor_coef Fsqd=20
_refine_ls_weighting_details 'calc w==1/[\s^2^(Fo^2^)+(0.1151P)^2^+0.0000P] where P==(Fo^2^+2Fc^2^)/3'
_refine_ls_weighting_scheme calc=20
_refine_ls_wR_factor_gt 0.1659
_refine_ls_wR_factor_ref 0.2359
_reflns_number_gt 5061
_reflns_number_total 12922
_reflns_threshold_expression >2sigma(I)
_cod_data_source_file b306965f.txt
_cod_data_source_block c
_cod_original_sg_symbol_H-M C2/c
_cod_database_code 7104801

loop_
_symmetry_equiv_pos_as_xyz
'x, y, z'
'-x, y, -z+1/2'
'x+1/2, y+1/2, z'
'-x+1/2, y+1/2, -z+1/2'
'-x, -y, -z'
'x, -y, z-1/2'
'-x+1/2, -y+1/2, -z'
'x+1/2, -y+1/2, z-1/2'

loop_
_atom_site_label
_atom_site_type_symbol
_atom_site_fract_x
_atom_site_fract_y
_atom_site_fract_z
_atom_site_U_iso_or_equiv
_atom_site_adp_type
_atom_site_occupancy
_atom_site_symmetry_multiplicity
_atom_site_calc_flag
_atom_site_refinement_flags
_atom_site_disorder_assembly
_atom_site_disorder_group
O1' O 0.41505(19) 0.8874(3) 0.0952(6) 0.0239(14) Uani 0.50 1 d P . .
O1 O 0.41173(17) 0.8577(3) 0.0886(6) 0.0233(13) Uani 0.50 1 d P . .
O2' O 0.41659(10) 1.0051(2) 0.0907(3) 0.0213(9) Uani 0.50 1 d P . .
O2 O 0.41667(12) 0.9706(2) 0.1347(4) 0.0229(9) Uani 0.50 1 d P . .
O3 O 0.28995(7) 0.75635(11) 0.12062(17) 0.0424(6) Uani 1 1 d . . .
O4 O 0.24176(6) 0.82849(10) 0.13257(16) 0.0271(5) Uani 1 1 d . . .
O5 O 0.25197(6) 1.07760(11) 0.10307(17) 0.0332(5) Uani 1 1 d . . .
O6 O 0.30523(6) 1.13580(11) 0.10723(16) 0.0388(6) Uani 1 1 d . . .
C1 C 0.39873(10) 0.9324(4) 0.1022(3) 0.083(2) Uani 1 1 d . . .
C2 C 0.27708(8) 0.81548(15) 0.1235(2) 0.0267(7) Uani 1 1 d . . .
C3 C 0.28758(8) 1.08067(15) 0.1067(2) 0.0257(6) Uani 1 1 d . . .
C4 C 0.35849(8) 0.9363(2) 0.1076(2) 0.0372(9) Uani 1 1 d . . .
C5 C 0.33741(8) 0.8757(2) 0.1127(2) 0.0323(8) Uani 1 1 d . . .
C6 C 0.29977(7) 0.88097(14) 0.1181(2) 0.0208(6) Uani 1 1 d . . .
C7 C 0.28358(7) 0.94799(14) 0.1169(2) 0.0185(6) Uani 1 1 d . . .
C8 C 0.30468(7) 1.00882(15) 0.1101(2) 0.0217(6) Uani 1 1 d . . .
C9 C 0.34227(8) 1.0020(2) 0.1072(2) 0.0320(8) Uani 1 1 d . . .
C10' C 0.00842(17) 0.3489(4) 0.1324(5) 0.0212(12) Uani 0.50 1 d P . .
C10 C 0.0049(2) 0.3935(4) 0.1181(6) 0.0225(14) Uani 0.50 1 d P . .
C11 C 0.0425(2) 0.3911(5) 0.1184(6) 0.0250(17) Uani 0.50 1 d P . .
C11' C 0.04612(19) 0.3579(5) 0.1386(6) 0.0204(14) Uani 0.50 1 d P . .
C12 C 0.06175(9) 0.4366(3) 0.1323(3) 0.0579(13) Uani 1 1 d . . .
C13' C 0.03785(14) 0.4779(3) 0.0905(4) 0.0174(11) Uani 0.50 1 d P . .
H13' H 0.0461 0.5202 0.0617 0.021 Uiso 1 1 calc R . .
C13 C 0.04421(14) 0.5111(3) 0.1748(4) 0.0191(11) Uani 0.50 1 d P . .
C14' C 0.00129(15) 0.4647(3) 0.0851(4) 0.0206(12) Uani 0.50 1 d P . .
H14' H -0.0140 0.5020 0.0664 0.025 Uiso 1 1 calc R . .
C14 C 0.00620(15) 0.5103(3) 0.1746(4) 0.0219(12) Uani 0.50 1 d P . .
C15 C 0.10167(8) 0.44043(18) 0.1342(2) 0.0322(8) Uani 1 1 d . . .
C16 C 0.15299(8) 0.50603(15) 0.1407(2) 0.0235(6) Uani 1 1 d . . .
C17 C 0.15616(7) 0.38638(14) 0.1325(2) 0.0178(6) Uani 1 1 d . . .
C18 C 0.17082(8) 0.57649(14) 0.1447(2) 0.0258(6) Uani 1 1 d . . .
C19 C 0.20832(9) 0.58151(15) 0.1435(2) 0.0263(7) Uani 1 1 d . . .
C20 C 0.22463(10) 0.64813(15) 0.1447(2) 0.0325(7) Uani 1 1 d . . .
C21 C 0.16872(12) 0.70267(17) 0.1507(2) 0.0424(9) Uani 1 1 d . . .
C22 C 0.15081(11) 0.63904(16) 0.1496(2) 0.0354(8) Uani 1 1 d . . .
C23 C 0.17795(7) 0.31989(14) 0.1295(2) 0.0185(6) Uani 1 1 d . . .
C24 C 0.16099(9) 0.25401(15) 0.1271(2) 0.0268(7) Uani 1 1 d . . .
C25 C 0.18254(10) 0.19400(16) 0.1215(2) 0.0332(8) Uani 1 1 d . . .
C26 C 0.23505(9) 0.26032(15) 0.1232(2) 0.0258(6) Uani 1 1 d . . .
C27 C 0.21561(7) 0.32302(15) 0.1281(2) 0.0210(6) Uani 1 1 d . . .
C28 C 0.00611(14) 0.3043(2) 0.8830(3) 0.0581(11) Uani 1 1 d . . .
C29 C 0.04186(13) 0.3220(2) 0.8795(3) 0.0542(11) Uani 1 1 d . . .
C30 C 0.06952(12) 0.2684(2) 0.8789(3) 0.0507(10) Uani 1 1 d . . .
C31 C 0.10648(13) 0.2843(3) 0.8777(3) 0.0599(14) Uani 1 1 d . . .
C32 C 0.13225(13) 0.2307(3) 0.8758(3) 0.0609(12) Uani 1 1 d . . .
C33 C 0.12177(11) 0.1607(3) 0.8750(3) 0.0517(11) Uani 1 1 d . . .
C34 C 0.08489(10) 0.1415(2) 0.8750(3) 0.0451(9) Uani 1 1 d . . .
C35 C 0.07308(12) 0.0694(2) 0.8727(3) 0.0478(9) Uani 1 1 d . . .
C36 C 0.03779(11) 0.0516(2) 0.8761(3) 0.0473(10) Uani 1 1 d . . .
C37 C 0.00977(10) 0.10623(19) 0.8824(2) 0.0421(9) Uani 1 1 d . . .
C38 C -0.02665(11) 0.0888(2) 0.8859(3) 0.0511(10) Uani 1 1 d . . .
C39 C -0.05243(12) 0.1418(3) 0.8894(3) 0.0589(12) Uani 1 1 d . . .
C40 C -0.04246(12) 0.2124(3) 0.8894(3) 0.0552(11) Uani 1 1 d . . .
C41 C -0.00606(11) 0.2324(2) 0.8851(3) 0.0468(10) Uani 1 1 d . . .
C42 C 0.02095(10) 0.17782(19) 0.8818(2) 0.0408(9) Uani 1 1 d . . .
C43 C 0.05829(10) 0.19579(18) 0.8791(2) 0.0388(8) Uani 1 1 d . . .
C44 C 0.12238(9) 0.18613(17) 0.4246(3) 0.0341(8) Uani 1 1 d . . .
C45 C 0.15232(9) 0.15075(18) 0.4555(3) 0.0344(8) Uani 1 1 d . . .
C46 C 0.16506(8) 0.08953(16) 0.3998(2) 0.0298(7) Uani 1 1 d . . .
C47 C 0.19488(10) 0.0504(2) 0.4338(3) 0.0451(9) Uani 1 1 d . . .
C48 C 0.20646(12) -0.0082(2) 0.3797(3) 0.0517(10) Uani 1 1 d . . .
C49 C 0.18977(11) -0.02741(19) 0.2892(3) 0.0507(11) Uani 1 1 d . . .
C50 C 0.15926(9) 0.00990(16) 0.2510(2) 0.0361(8) Uani 1 1 d . . .
C51 C 0.13978(13) -0.0097(2) 0.1584(3) 0.0503(10) Uani 1 1 d . . .
C52 C 0.11107(12) 0.0254(2) 0.1260(3) 0.0506(11) Uani 1 1 d . . .
C53 C 0.09670(9) 0.0860(2) 0.1832(3) 0.0404(9) Uani 1 1 d . . .
C54 C 0.06554(10) 0.1242(3) 0.1527(3) 0.0639(14) Uani 1 1 d . . .
C55 C 0.05311(12) 0.1794(3) 0.2111(4) 0.0767(16) Uani 1 1 d . . .
C56 C 0.07141(10) 0.2011(2) 0.2994(3) 0.0545(11) Uani 1 1 d . . .
C57 C 0.10258(8) 0.16539(16) 0.3332(2) 0.0320(7) Uani 1 1 d . . .
C58 C 0.11508(8) 0.10683(15) 0.2747(2) 0.0263(6) Uani 1 1 d . . .
C59 C 0.14654(8) 0.06883(15) 0.3086(2) 0.0276(7) Uani 1 1 d . . .
N1' N -0.01375(16) 0.4011(3) 0.1053(5) 0.0217(13) Uani 0.50 1 d P . .
N1 N -0.01314(12) 0.4525(3) 0.1465(4) 0.0198(10) Uani 0.50 1 d P . .
N2 N 0.20524(9) 0.70822(13) 0.14727(19) 0.0388(7) Uani 1 1 d . . .
N3 N 0.21872(7) 0.19664(13) 0.11875(19) 0.0316(6) Uani 1 1 d . . .
N4 N 0.11667(7) 0.50519(14) 0.1391(2) 0.0351(7) Uani 1 1 d . . .
N5 N 0.17395(6) 0.44826(11) 0.13759(17) 0.0180(5) Uani 1 1 d . . .
N6 N 0.12000(6) 0.37950(13) 0.13109(17) 0.0237(5) Uani 1 1 d . . .
H7A H 0.2590(8) 0.9515(14) 0.120(2) 0.025(8) Uiso 1 1 d . . .
H19A H 0.2247(7) 0.5406(15) 0.140(2) 0.019(7) Uiso 1 1 d . . .
H21A H 0.1560(9) 0.7463(19) 0.154(3) 0.046(10) Uiso 1 1 d . . .
H36A H 0.0286(8) 0.0007(17) 0.878(2) 0.032(9) Uiso 1 1 d . . .
H27A H 0.2267(8) 0.3699(17) 0.134(2) 0.031(8) Uiso 1 1 d . . .
H24A H 0.1358(9) 0.2486(15) 0.127(2) 0.029(9) Uiso 1 1 d . . .
H47A H 0.2079(10) 0.0653(19) 0.497(3) 0.060(12) Uiso 1 1 d . . .
H49A H 0.1949(10) -0.063(2) 0.247(3) 0.060(12) Uiso 1 1 d . . .
H26A H 0.2629(9) 0.2599(16) 0.117(2) 0.040(9) Uiso 1 1 d . . .
H31A H 0.1130(10) 0.333(2) 0.878(3) 0.063(12) Uiso 1 1 d . . .
H44A H 0.1131(9) 0.2277(19) 0.462(3) 0.050(10) Uiso 1 1 d . . .
H25A H 0.1707(8) 0.1476(17) 0.119(2) 0.031(8) Uiso 1 1 d . . .
H55A H 0.0311(12) 0.205(2) 0.182(3) 0.077(14) Uiso 1 1 d . . .
H51A H 0.1489(9) -0.0527(19) 0.113(3) 0.053(11) Uiso 1 1 d . . .
H52A H 0.0980(11) 0.012(2) 0.063(3) 0.064(12) Uiso 1 1 d . . .
H45A H 0.1662(10) 0.1686(19) 0.518(3) 0.058(11) Uiso 1 1 d . . .
H48A H 0.2273(11) -0.036(2) 0.412(3) 0.069(13) Uiso 1 1 d . . .
H39A H -0.0801(14) 0.125(3) 0.890(4) 0.110(18) Uiso 1 1 d . . .
H40A H -0.0616(12) 0.251(2) 0.889(4) 0.088(16) Uiso 1 1 d . . .
H35A H 0.0943(11) 0.030(2) 0.868(3) 0.064(12) Uiso 1 1 d . . .
H5A H 0.3465(9) 0.8340(18) 0.111(3) 0.042(10) Uiso 1 1 d . . .
H4 H 0.2285(12) 0.779(3) 0.140(3) 0.094(15) Uiso 1 1 d . . .
H38A H -0.0315(10) 0.034(2) 0.886(3) 0.056(11) Uiso 1 1 d . . .
H29A H 0.0514(10) 0.372(2) 0.880(3) 0.059(11) Uiso 1 1 d . . .
H20A H 0.2530(9) 0.6525(17) 0.138(3) 0.045(10) Uiso 1 1 d . . .
H33A H 0.1389(11) 0.118(2) 0.879(3) 0.072(14) Uiso 1 1 d . . .
H5 H 0.2438(11) 1.127(2) 0.107(3) 0.082(14) Uiso 1 1 d . . .
H9A H 0.3571(10) 1.043(2) 0.103(3) 0.058(12) Uiso 1 1 d . . .
H28A H -0.0140(11) 0.346(2) 0.889(3) 0.076(14) Uiso 1 1 d . . .
H32A H 0.1626(13) 0.237(2) 0.874(4) 0.098(16) Uiso 1 1 d . . .
H54A H 0.0532(12) 0.113(3) 0.095(4) 0.090(16) Uiso 1 1 d . . .
H10A H -0.008(2) 0.333(4) 0.122(6) 0.20(4) Uiso 1 1 d . . .
H56A H 0.0655(11) 0.245(2) 0.341(3) 0.074(14) Uiso 1 1 d . . .
H22A H 0.1271(9) 0.6349(18) 0.158(3) 0.044(11) Uiso 1 1 d . . .
H1 H 0.4428(15) 0.894(3) 0.089(4) 0.014(13) Uiso 0.50 1 d P . .
H2 H 0.4413(19) 0.956(3) 0.146(5) 0.037(18) Uiso 0.50 1 d P . .
H11A H 0.0569(16) 0.337(3) 0.131(5) 0.12(3) Uiso 1 1 d . . .

loop_
_atom_site_aniso_label
_atom_site_aniso_U_11
_atom_site_aniso_U_22
_atom_site_aniso_U_33
_atom_site_aniso_U_23
_atom_site_aniso_U_13
_atom_site_aniso_U_12
O1' 0.018(3) 0.015(3) 0.039(3) 0.009(3) -0.003(2) -0.010(3)
O1 0.011(2) 0.013(3) 0.046(3) 0.001(3) 0.003(2) 0.002(2)
O2' 0.014(2) 0.022(2) 0.028(2) -0.0031(19) -0.0015(17) -0.0092(17)
O2 0.015(2) 0.020(2) 0.034(3) 0.000(2) 0.001(2) -0.0003(19)
O3 0.0649(17) 0.0234(12) 0.0392(14) 0.0010(10) 0.0094(12) 0.0186(11)
O4 0.0316(12) 0.0155(10) 0.0343(12) 0.0002(9) -0.0038(9) -0.0005(9)
O5 0.0360(13) 0.0176(11) 0.0463(14) -0.0018(10) 0.0090(10) 0.0009(9)
O6 0.0638(16) 0.0286(12) 0.0242(11) 0.0000(9) 0.0012(11) -0.0257(11)
C1 0.0144(18) 0.204(7) 0.031(2) -0.053(3) -0.0037(16) 0.021(3)
C2 0.0375(18) 0.0238(15) 0.0187(14) -0.0022(12) -0.0021(13) 0.0085(13)
C3 0.0353(17) 0.0227(15) 0.0193(14) -0.0035(12) 0.0048(12) -0.0094(13)
C4 0.0151(14) 0.077(3) 0.0196(15) -0.0202(16) -0.0028(12) 0.0039(16)
C5 0.0269(17) 0.053(2) 0.0167(14) -0.0120(14) -0.0060(12) 0.0217(16)
C6 0.0226(14) 0.0244(15) 0.0153(13) -0.0039(11) -0.0025(11) 0.0073(11)
C7 0.0138(13) 0.0233(14) 0.0182(13) -0.0043(11) -0.0020(11) 0.0003(11)
C8 0.0206(14) 0.0277(15) 0.0168(13) -0.0073(11) 0.0026(11) -0.0061(12)
C9 0.0209(15) 0.055(2) 0.0201(14) -0.0186(14) 0.0053(12) -0.0151(15)
C10' 0.021(3) 0.018(3) 0.025(3) -0.001(3) 0.003(2) -0.001(3)
C10 0.026(4) 0.016(4) 0.025(3) -0.001(3) 0.004(3) -0.006(4)
C11 0.025(4) 0.020(4) 0.030(4) 0.004(3) 0.007(3) 0.014(4)
C11' 0.012(3) 0.017(4) 0.032(4) -0.007(3) -0.005(3) -0.001(3)
C12 0.0138(16) 0.104(4) 0.056(2) 0.063(2) 0.0064(16) 0.007(2)
C13' 0.019(3) 0.012(2) 0.021(3) 0.004(2) 0.004(2) -0.001(2)
C13 0.016(3) 0.023(3) 0.019(3) 0.002(2) -0.001(2) 0.004(2)
C14' 0.018(3) 0.015(3) 0.028(3) 0.007(2) -0.005(2) 0.006(2)
C14 0.022(3) 0.025(3) 0.019(3) 0.000(2) 0.002(2) -0.004(2)
C15 0.0183(15) 0.047(2) 0.0319(17) 0.0223(15) 0.0047(13) 0.0067(14)
C16 0.0258(15) 0.0228(15) 0.0221(14) 0.0084(12) 0.0100(12) 0.0067(12)
C17 0.0155(13) 0.0197(14) 0.0182(13) 0.0049(11) -0.0011(10) 0.0002(10)
C18 0.0413(18) 0.0181(14) 0.0182(13) 0.0029(11) 0.0085(12) 0.0058(13)
C19 0.0424(18) 0.0160(14) 0.0206(14) -0.0023(11) 0.0048(13) -0.0018(13)
C20 0.056(2) 0.0186(15) 0.0227(15) -0.0016(12) 0.0010(15) -0.0077(15)
C21 0.085(3) 0.0180(16) 0.0248(16) 0.0032(13) 0.0119(18) 0.0155(18)
C22 0.062(2) 0.0178(15) 0.0266(16) 0.0037(12) 0.0153(17) 0.0100(15)
C23 0.0218(14) 0.0169(13) 0.0168(13) 0.0009(10) -0.0014(11) 0.0004(11)
C24 0.0330(18) 0.0212(15) 0.0264(16) 0.0008(12) 0.0024(13) -0.0055(13)
C25 0.049(2) 0.0179(15) 0.0331(17) -0.0016(13) 0.0121(15) -0.0034(14)
C26 0.0321(17) 0.0233(15) 0.0222(15) 0.0005(12) 0.0013(13) 0.0083(13)
C27 0.0232(15) 0.0194(14) 0.0203(14) -0.0008(11) -0.0002(11) 0.0036(11)
C28 0.089(3) 0.050(3) 0.036(2) -0.0135(18) 0.013(2) -0.005(2)
C29 0.092(3) 0.043(2) 0.0284(19) -0.0104(17) 0.012(2) -0.023(2)
C30 0.074(3) 0.053(2) 0.0252(18) -0.0087(16) 0.0082(18) -0.023(2)
C31 0.082(3) 0.069(3) 0.0283(19) -0.007(2) 0.008(2) -0.054(3)
C32 0.060(3) 0.091(4) 0.031(2) -0.008(2) 0.0062(19) -0.034(3)
C33 0.051(2) 0.074(3) 0.0299(19) -0.0064(19) 0.0045(17) -0.018(2)
C34 0.045(2) 0.062(3) 0.0279(18) -0.0120(17) 0.0075(15) -0.0145(19)
C35 0.060(3) 0.052(2) 0.0313(19) -0.0056(17) 0.0016(18) -0.007(2)
C36 0.070(3) 0.041(2) 0.0314(19) -0.0084(16) 0.0086(18) -0.017(2)
C37 0.053(2) 0.047(2) 0.0266(17) -0.0079(15) 0.0096(16) -0.0183(18)
C38 0.052(2) 0.063(3) 0.038(2) -0.0129(19) 0.0171(18) -0.022(2)
C39 0.056(3) 0.078(3) 0.043(2) -0.012(2) 0.017(2) -0.017(2)
C40 0.058(3) 0.068(3) 0.040(2) -0.011(2) 0.016(2) -0.002(2)
C41 0.064(3) 0.048(2) 0.0286(18) -0.0153(16) 0.0144(17) -0.013(2)
C42 0.050(2) 0.049(2) 0.0236(16) -0.0130(15) 0.0124(15) -0.0171(18)
C43 0.052(2) 0.043(2) 0.0217(15) -0.0078(14) 0.0082(15) -0.0228(17)
C44 0.0385(19) 0.0256(17) 0.0385(18) -0.0037(14) 0.0159(15) -0.0105(14)
C45 0.0344(18) 0.0372(18) 0.0318(17) -0.0068(15) 0.0077(15) -0.0137(15)
C46 0.0278(16) 0.0322(17) 0.0293(16) 0.0022(13) 0.0015(13) -0.0062(13)
C47 0.0318(19) 0.065(3) 0.039(2) 0.0117(19) 0.0045(16) 0.0076(18)
C48 0.051(2) 0.056(3) 0.049(2) 0.020(2) 0.0138(19) 0.020(2)
C49 0.065(3) 0.0269(19) 0.061(3) 0.0042(18) 0.028(2) 0.0126(18)
C50 0.049(2) 0.0244(16) 0.0351(18) -0.0007(14) 0.0140(16) -0.0051(15)
C51 0.071(3) 0.044(2) 0.036(2) -0.0100(18) 0.014(2) -0.018(2)
C52 0.067(3) 0.061(3) 0.0245(18) -0.0055(18) 0.0021(18) -0.033(2)
C53 0.0335(18) 0.058(2) 0.0301(17) 0.0041(16) 0.0004(14) -0.0192(17)
C54 0.029(2) 0.127(4) 0.036(2) 0.013(3) -0.0007(18) -0.007(2)
C55 0.039(2) 0.142(5) 0.049(3) 0.024(3) 0.003(2) 0.031(3)
C56 0.044(2) 0.065(3) 0.055(3) 0.010(2) 0.015(2) 0.022(2)
C57 0.0283(16) 0.0305(17) 0.0373(18) 0.0065(14) 0.0083(14) -0.0014(13)
C58 0.0261(15) 0.0264(16) 0.0264(15) 0.0047(12) 0.0044(12) -0.0084(12)
C59 0.0301(16) 0.0255(15) 0.0274(15) 0.0014(12) 0.0066(13) -0.0068(13)
N1' 0.017(3) 0.024(3) 0.024(3) 0.001(2) 0.002(3) 0.003(3)
N1 0.017(2) 0.021(3) 0.021(2) 0.004(2) 0.001(2) -0.0004(19)
N2 0.080(2) 0.0173(13) 0.0193(13) -0.0006(10) 0.0019(14) -0.0050(14)
N3 0.0491(17) 0.0192(13) 0.0267(13) 0.0018(10) 0.0081(12) 0.0082(12)
N4 0.0231(13) 0.0375(16) 0.0450(16) 0.0221(13) 0.0165(12) 0.0131(12)
N5 0.0169(11) 0.0161(11) 0.0209(11) 0.0026(9) 0.0012(9) 0.0011(9)
N6 0.0145(11) 0.0361(14) 0.0205(12) 0.0084(10) -0.0033(9) -0.0041(10)

loop_
_atom_type_symbol
_atom_type_description
_atom_type_scat_dispersion_real
_atom_type_scat_dispersion_imag
_atom_type_scat_source
C C 0.0033 0.0016 'International Tables Vol C Tables 4.2.6.8 and 6.1.1.4'
H H 0.0000 0.0000 'International Tables Vol C Tables 4.2.6.8 and 6.1.1.4'
N N 0.0061 0.0033 'International Tables Vol C Tables 4.2.6.8 and 6.1.1.4'
O O 0.0106 0.0060 'International Tables Vol C Tables 4.2.6.8 and 6.1.1.4'

loop_
_geom_angle_atom_site_label_1
_geom_angle_atom_site_label_2
_geom_angle_atom_site_label_3
_geom_angle
_geom_angle_site_symmetry_1
_geom_angle_site_symmetry_3
_geom_angle_publ_flag
O1 O1' C1 132.5(15) . . ?
O1 O1' O2 166.3(15) . . ?
C1 O1' O2 38.9(3) . . ?
O1' O1 C1 30.9(11) . . ?
O2 O2' C1 42.3(4) . . ?
O2' O2 C1 104.5(7) . . ?
O2' O2 O1' 120.7(6) . . ?
C1 O2 O1' 38.0(4) . . ?
O1' C1 O2 103.1(6) . . ?
O1' C1 C4 128.4(7) . . ?
O2 C1 C4 124.4(5) . . ?
O1' C1 O1 16.6(5) . . ?
O2 C1 O1 119.0(5) . . ?
C4 C1 O1 111.9(5) . . ?
O1' C1 O2' 118.0(5) . . ?
O2 C1 O2' 33.2(4) . . ?
C4 C1 O2' 113.0(5) . . ?
O1 C1 O2' 133.8(4) . . ?
O3 C2 O4 123.8(3) . . ?
O3 C2 C6 122.5(3) . . ?
O4 C2 C6 113.7(2) . . ?
O6 C3 O5 124.6(3) . . ?
O6 C3 C8 122.9(3) . . ?
O5 C3 C8 112.5(2) . . ?
C9 C4 C5 119.9(3) . . ?
C9 C4 C1 118.6(4) . . ?
C5 C4 C1 121.5(4) . . ?
C4 C5 C6 120.2(3) . . ?
C5 C6 C7 119.4(3) . . ?
C5 C6 C2 120.2(3) . . ?
C7 C6 C2 120.5(2) . . ?
C8 C7 C6 120.4(3) . . ?
C7 C8 C9 119.0(3) . . ?
C7 C8 C3 120.8(2) . . ?
C9 C8 C3 120.2(3) . . ?
C4 C9 C8 121.0(3) . . ?
C10 C10' N1' 30.2(6) . . ?
C10 C10' C11' 92.3(10) . . ?
N1' C10' C11' 122.3(8) . . ?
C10 C10' C11 65.5(9) . . ?
N1' C10' C11 95.2(7) . . ?
C11' C10' C11 27.2(3) . . ?
N1' C10 C10' 112.4(13) . . ?
N1' C10 N1 54.9(8) . . ?
C10' C10 N1 144.2(9) . . ?
N1' C10 C11 163.5(12) . . ?
C10' C10 C11 79.7(9) . . ?
N1 C10 C11 121.5(7) . . ?
N1' C10 C11' 167.5(12) . . ?
C10' C10 C11' 56.6(8) . . ?
N1 C10 C11' 137.3(6) . . ?
C11 C10 C11' 23.6(4) . . ?
N1' C10 C13' 112.0(11) . . ?
C10' C10 C13' 134.8(10) . . ?
N1 C10 C13' 72.6(4) . . ?
C11 C10 C13' 55.1(5) . . ?
C11' C10 C13' 78.3(4) . . ?
C11' C11 C12 120.6(12) . . ?
C11' C11 C10 102.7(12) . . ?
C12 C11 C10 127.2(7) . . ?
C11' C11 C10' 68.5(10) . . ?
C12 C11 C10' 155.8(7) . . ?
C10 C11 C10' 34.8(4) . . ?
C11 C11' C10' 84.3(11) . . ?
C11 C11' C12 37.5(9) . . ?
C10' C11' C12 118.0(7) . . ?
C11 C11' C10 53.7(10) . . ?
C10' C11' C10 31.2(4) . . ?
C12 C11' C10 87.1(5) . . ?
C11 C12 C13' 88.0(6) . . ?
C11 C12 C15 131.9(5) . . ?
C13' C12 C15 131.0(4) . . ?
C11 C12 C11' 21.9(4) . . ?
C13' C12 C11' 109.6(5) . . ?
C15 C12 C11' 114.0(4) . . ?
C11 C12 C13 117.0(5) . . ?
C13' C12 C13 49.8(3) . . ?
C15 C12 C13 110.4(4) . . ?
C11' C12 C13 129.3(4) . . ?
C12 C13' C14' 125.4(5) . . ?
C12 C13' C10 82.1(4) . . ?
C14' C13' C10 43.9(4) . . ?
C14 C13 C12 112.8(4) . . ?
N1' C14' C13' 123.9(5) . . ?
N1 C14 C13 122.4(5) . . ?
N1 C14 C14 97.9(4) . 2 ?
C13 C14 C14 103.6(5) . 2 ?
N6 C15 N4 125.1(3) . . ?
N6 C15 C12 117.7(3) . . ?
N4 C15 C12 117.2(3) . . ?
N5 C16 N4 124.7(3) . . ?
N5 C16 C18 118.3(3) . . ?
N4 C16 C18 117.1(3) . . ?
N5 C17 N6 124.9(2) . . ?
N5 C17 C23 117.9(2) . . ?
N6 C17 C23 117.1(2) . . ?
C19 C18 C22 118.2(3) . . ?
C19 C18 C16 120.2(3) . . ?
C22 C18 C16 121.6(3) . . ?
C18 C19 C20 119.5(3) . . ?
N2 C20 C19 122.1(3) . . ?
N2 C21 C22 123.3(3) . . ?
C21 C22 C18 119.0(4) . . ?
C24 C23 C27 119.2(3) . . ?
C24 C23 C17 120.5(2) . . ?
C27 C23 C17 120.3(2) . . ?
C25 C24 C23 118.1(3) . . ?
N3 C25 C24 123.1(3) . . ?
N3 C26 C27 122.1(3) . . ?
C26 C27 C23 118.9(3) . . ?
C29 C28 C41 122.5(4) . . ?
C28 C29 C30 121.2(4) . . ?
C31 C30 C43 119.2(4) . . ?
C31 C30 C29 123.0(4) . . ?
C43 C30 C29 117.8(4) . . ?
C32 C31 C30 121.0(4) . . ?
C33 C32 C31 120.4(4) . . ?
C32 C33 C34 121.2(5) . . ?
C33 C34 C43 118.9(4) . . ?
C33 C34 C35 122.6(4) . . ?
C43 C34 C35 118.4(3) . . ?
C36 C35 C34 122.1(4) . . ?
C35 C36 C37 120.8(4) . . ?
C38 C37 C42 120.7(4) . . ?
C38 C37 C36 121.5(4) . . ?
C42 C37 C36 117.8(3) . . ?
C39 C38 C37 120.0(4) . . ?
C38 C39 C40 120.9(4) . . ?
C39 C40 C41 121.0(4) . . ?
C40 C41 C28 124.0(4) . . ?
C40 C41 C42 118.6(4) . . ?
C28 C41 C42 117.4(4) . . ?
C37 C42 C43 120.8(3) . . ?
C37 C42 C41 118.8(3) . . ?
C43 C42 C41 120.4(3) . . ?
C34 C43 C42 120.1(3) . . ?
C34 C43 C30 119.3(3) . . ?
C42 C43 C30 120.6(4) . . ?
C45 C44 C57 121.2(3) . . ?
C44 C45 C46 121.2(3) . . ?
C47 C46 C59 119.5(3) . . ?
C47 C46 C45 121.8(3) . . ?
C59 C46 C45 118.7(3) . . ?
C48 C47 C46 120.8(4) . . ?
C49 C48 C47 120.5(4) . . ?
C48 C49 C50 121.3(3) . . ?
C49 C50 C59 118.1(3) . . ?
C49 C50 C51 123.7(3) . . ?
C59 C50 C51 118.2(3) . . ?
C52 C51 C50 122.1(4) . . ?
C51 C52 C53 121.7(4) . . ?
C54 C53 C58 118.5(4) . . ?
C54 C53 C52 123.7(4) . . ?
C58 C53 C52 117.8(3) . . ?
C55 C54 C53 120.6(4) . . ?
C54 C55 C56 121.2(4) . . ?
C55 C56 C57 120.7(4) . . ?
C56 C57 C58 118.5(3) . . ?
C56 C57 C44 122.5(3) . . ?
C58 C57 C44 119.0(3) . . ?
C53 C58 C57 120.5(3) . . ?
C53 C58 C59 120.0(3) . . ?
C57 C58 C59 119.5(3) . . ?
C46 C59 C50 119.6(3) . . ?
C46 C59 C58 120.2(3) . . ?
C50 C59 C58 120.1(3) . . ?
C10 N1' N1 92.8(10) . . ?
C10 N1' C10' 37.3(8) . . ?
N1 N1' C10' 120.8(7) . . ?
C10 N1' C14' 80.1(10) . . ?
N1 N1' C14' 46.2(4) . . ?
C10' N1' C14' 117.2(6) . . ?
N1' N1 C10 32.3(4) . . ?
N1' N1 C14 147.6(6) . . ?
C10 N1 C14 118.5(5) . . ?
C20 N2 C21 117.9(3) . . ?
C25 N3 C26 118.7(3) . . ?
C16 N4 C15 115.1(2) . . ?
C16 N5 C17 115.3(2) . . ?
C15 N6 C17 114.9(2) . . ?

loop_
_geom_bond_atom_site_label_1
_geom_bond_atom_site_label_2
_geom_bond_distance
_geom_bond_site_symmetry_2
_geom_bond_publ_flag
O1' O1 0.577(5) . ?
O1' C1 1.042(8) . ?
O1' O2 1.646(7) . ?
O1 C1 1.494(8) . ?
O2' O2 0.861(5) . ?
O2' C1 1.525(8) . ?
O2 C1 1.061(6) . ?
O3 C2 1.209(3) . ?
O4 C2 1.329(3) . ?
O5 C3 1.313(4) . ?
O6 C3 1.223(3) . ?
C1 C4 1.486(5) . ?
C2 C6 1.490(4) . ?
C3 C8 1.490(4) . ?
C4 C9 1.372(5) . ?
C4 C5 1.381(5) . ?
C5 C6 1.392(4) . ?
C6 C7 1.394(4) . ?
C7 C8 1.385(4) . ?
C8 C9 1.391(4) . ?
C10' C10 0.868(8) . ?
C10' N1' 1.323(8) . ?
C10' C11' 1.400(9) . ?
C10' C11 1.497(11) . ?
C10 N1' 0.720(7) . ?
C10 N1 1.345(9) . ?
C10 C11 1.385(11) . ?
C10 C11' 1.676(12) . ?
C10 C13' 2.030(9) . ?
C11 C11' 0.688(7) . ?
C11 C12 1.124(9) . ?
C11' C12 1.589(8) . ?
C12 C13' 1.288(6) . ?
C12 C15 1.472(4) . ?
C12 C13 1.639(7) . ?
C13' C14' 1.370(7) . ?
C13 C14 1.400(7) . ?
C14' N1' 1.343(8) . ?
C14 N1 1.347(7) . ?
C14 C14 2.004(10) 2 ?
C15 N6 1.330(4) . ?
C15 N4 1.338(4) . ?
C16 N5 1.333(3) . ?
C16 N4 1.337(4) . ?
C16 C18 1.479(4) . ?
C17 N5 1.336(3) . ?
C17 N6 1.337(3) . ?
C17 C23 1.486(4) . ?
C18 C19 1.384(4) . ?
C18 C22 1.389(4) . ?
C19 C20 1.389(4) . ?
C20 N2 1.337(4) . ?
C21 N2 1.350(5) . ?
C21 C22 1.366(5) . ?
C23 C24 1.387(4) . ?
C23 C27 1.388(4) . ?
C24 C25 1.381(4) . ?
C25 N3 1.334(4) . ?
C26 N3 1.340(4) . ?
C26 C27 1.380(4) . ?
C28 C29 1.359(6) . ?
C28 C41 1.425(5) . ?
C29 C30 1.431(6) . ?
C30 C31 1.393(6) . ?
C30 C43 1.427(5) . ?
C31 C32 1.384(7) . ?
C32 C33 1.371(6) . ?
C33 C34 1.405(5) . ?
C34 C43 1.416(5) . ?
C34 C35 1.423(5) . ?
C35 C36 1.343(5) . ?
C36 C37 1.458(5) . ?
C37 C38 1.382(5) . ?
C37 C42 1.407(5) . ?
C38 C39 1.377(6) . ?
C39 C40 1.377(6) . ?
C40 C41 1.393(5) . ?
C41 C42 1.429(5) . ?
C42 C43 1.417(5) . ?
C44 C45 1.345(5) . ?
C44 C57 1.434(5) . ?
C45 C46 1.438(4) . ?
C46 C47 1.389(5) . ?
C46 C59 1.409(4) . ?
C47 C48 1.375(5) . ?
C48 C49 1.363(6) . ?
C49 C50 1.409(5) . ?
C50 C59 1.417(4) . ?
C50 C51 1.436(5) . ?
C51 C52 1.311(6) . ?
C52 C53 1.460(6) . ?
C53 C54 1.406(6) . ?
C53 C58 1.410(4) . ?
C54 C55 1.364(7) . ?
C55 C56 1.379(6) . ?
C56 C57 1.396(5) . ?
C57 C58 1.414(4) . ?
C58 C59 1.426(4) . ?
N1' N1 1.102(7) . ?

loop_
_geom_hbond_atom_site_label_D
_geom_hbond_atom_site_label_H
_geom_hbond_atom_site_label_A
_geom_hbond_distance_DH
_geom_hbond_distance_HA
_geom_hbond_distance_DA
_geom_hbond_angle_DHA
_geom_hbond_site_symmetry_A
O1' H1 N1' 1.03(6) 1.62(6) 2.636(9) 168(5) 3
O2 H2 N1 0.96(7) 1.68(7) 2.610(6) 163(6) 3
O4 H4 N2 1.05(5) 1.59(5) 2.638(3) 175(4) .
O5 H5 N3 0.97(4) 1.61(5) 2.559(3) 163(4) 1_565
